data_4316912
loop_
_publ_author_name
'Cheng-Han Yang'
'Juan Beltran'
'Vincent Lemaur'
'J\'er\^ome Cornil'
'David Hartmann'
'Wiebke Sarfert'
'Roland Fr\"ohlich'
'Claudia Bizzarri'
'Luisa De Cola'

_publ_section_title
;
 Iridium Metal Complexes Containing N-Heterocyclic Carbene Ligands for
 Blue-Light-Emitting Electrochemical Cells
;
_journal_name_full 'Inorganic Chemistry'
_journal_page_first 9891
_journal_page_last 9901
_journal_paper_doi 10.1021/ic1009253
_journal_volume 49
_journal_year 2010
_chemical_formula_sum 'C33 H27 F10 Ir N7 P'
_chemical_formula_weight 934.79
_chemical_name_systematic
; 
 ? 
;
_space_group_IT_number 2
_symmetry_cell_setting triclinic
_symmetry_space_group_name_Hall '-P 1'
_symmetry_space_group_name_H-M 'P -1'
_atom_sites_solution_hydrogens geom
_atom_sites_solution_primary direct
_atom_sites_solution_secondary difmap
_audit_creation_method SHELXL-97
_cell_angle_alpha 96.963(1)
_cell_angle_beta 110.194(1)
_cell_angle_gamma 103.789(1)
_cell_formula_units_Z 2
_cell_length_a 10.2009(2)
_cell_length_b 13.0257(3)
_cell_length_c 14.7272(3)
_cell_measurement_reflns_used 5556
_cell_measurement_temperature 223(2)
_cell_measurement_theta_max 27.88
_cell_measurement_theta_min 0.41
_cell_volume 1738.62(7)
_computing_cell_refinement 'Collect (Nonius B.V., 1998)'
_computing_data_collection 'Collect (Nonius B.V., 1998)'
_computing_data_reduction 'Denzo-SMN (Otwinowski & Minor, 1997)'
_computing_molecular_graphics 'XP (BrukerAXS, 2000)'
_computing_publication_material 'SHELXL-97 (Sheldrick, 1997)'
_computing_structure_refinement 'SHELXL-97 (Sheldrick, 1997)'
_computing_structure_solution 'SHELXS-97 (Sheldrick, 1990)'
_diffrn_ambient_temperature 223(2)
_diffrn_measured_fraction_theta_full 0.969
_diffrn_measured_fraction_theta_max 0.969
_diffrn_measurement_device_type 'Nonius KappaCCD'
_diffrn_measurement_method '\w and \f scans'
_diffrn_radiation_monochromator graphite
_diffrn_radiation_source 'rotating anode Nonius FR591'
_diffrn_radiation_type MoK\a
_diffrn_radiation_wavelength 0.71073
_diffrn_reflns_av_R_equivalents 0.050
_diffrn_reflns_av_sigmaI/netI 0.0341
_diffrn_reflns_limit_h_max 11
_diffrn_reflns_limit_h_min -13
_diffrn_reflns_limit_k_max 17
_diffrn_reflns_limit_k_min -16
_diffrn_reflns_limit_l_max 19
_diffrn_reflns_limit_l_min -18
_diffrn_reflns_number 19786
_diffrn_reflns_theta_full 28.29
_diffrn_reflns_theta_max 28.29
_diffrn_reflns_theta_min 1.97
_exptl_absorpt_coefficient_mu 3.975
_exptl_absorpt_correction_T_max 0.7683
_exptl_absorpt_correction_T_min 0.3367
_exptl_absorpt_correction_type multi-scan
_exptl_absorpt_process_details 'Denzo (Otwinowski, Borek, Majewski & Minor, 2003)'
_exptl_crystal_colour yellow
_exptl_crystal_density_diffrn 1.786
_exptl_crystal_density_method 'not measured'
_exptl_crystal_description plate
_exptl_crystal_F_000 912
_exptl_crystal_size_max 0.35
_exptl_crystal_size_mid 0.30
_exptl_crystal_size_min 0.07
_refine_diff_density_max 2.784
_refine_diff_density_min -1.674
_refine_diff_density_rms 0.148
_refine_ls_extinction_method none
_refine_ls_goodness_of_fit_ref 1.056
_refine_ls_hydrogen_treatment constr
_refine_ls_matrix_type full
_refine_ls_number_parameters 472
_refine_ls_number_reflns 8382
_refine_ls_number_restraints 0
_refine_ls_restrained_S_all 1.056
_refine_ls_R_factor_all 0.0463
_refine_ls_R_factor_gt 0.0392
_refine_ls_shift/su_max 0.000
_refine_ls_shift/su_mean 0.000
_refine_ls_structure_factor_coef Fsqd
_refine_ls_weighting_details 'calc w=1/[\s^2^(Fo^2^)+(0.0582P)^2^+3.7990P] where P=(Fo^2^+2Fc^2^)/3'
_refine_ls_weighting_scheme calc
_refine_ls_wR_factor_gt 0.0962
_refine_ls_wR_factor_ref 0.1012
_reflns_number_gt 7534
_reflns_number_total 8382
_reflns_threshold_expression >2sigma(I)
_cod_data_source_file ic1009253_si_002.cif
_cod_data_source_block fro5073
_cod_original_cell_volume 1738.61(6)
_cod_database_code 4316912

loop_
_symmetry_equiv_pos_as_xyz
'x, y, z'
'-x, -y, -z'

loop_
_atom_site_label
_atom_site_type_symbol
_atom_site_fract_x
_atom_site_fract_y
_atom_site_fract_z
_atom_site_U_iso_or_equiv
_atom_site_adp_type
_atom_site_occupancy
_atom_site_symmetry_multiplicity
_atom_site_calc_flag
_atom_site_refinement_flags
_atom_site_disorder_assembly
_atom_site_disorder_group
Ir1 Ir 0.247166(17) 0.314507(13) 0.184221(11) 0.02777(7) Uani 1 1 d . . .
C1 C 0.1275(5) 0.3854(4) 0.2511(3) 0.0319(9) Uani 1 1 d . . .
N2 N 0.1261(5) 0.4881(3) 0.2770(3) 0.0357(8) Uani 1 1 d . . .
C3 C 0.0224(6) 0.4911(5) 0.3177(4) 0.0447(12) Uani 1 1 d . . .
H3 H 0.0020 0.5534 0.3410 0.054 Uiso 1 1 calc R . .
C4 C -0.0427(6) 0.3895(5) 0.3175(4) 0.0418(11) Uani 1 1 d . . .
H4 H -0.1176 0.3661 0.3404 0.050 Uiso 1 1 calc R . .
N5 N 0.0222(4) 0.3250(3) 0.2765(3) 0.0355(8) Uani 1 1 d . . .
C6 C -0.0281(5) 0.2075(4) 0.2537(4) 0.0397(11) Uani 1 1 d . . .
H6A H -0.0812 0.1803 0.1819 0.048 Uiso 1 1 calc R . .
H6B H -0.0957 0.1829 0.2859 0.048 Uiso 1 1 calc R . .
N7 N 0.0946(4) 0.1643(3) 0.2877(3) 0.0353(8) Uani 1 1 d . . .
C8 C 0.1016(7) 0.0872(5) 0.3445(4) 0.0458(12) Uani 1 1 d . . .
H8 H 0.0331 0.0574 0.3708 0.055 Uiso 1 1 calc R . .
C9 C 0.2258(7) 0.0638(5) 0.3543(4) 0.0490(13) Uani 1 1 d . . .
H9 H 0.2615 0.0138 0.3891 0.059 Uiso 1 1 calc R . .
N10 N 0.2920(5) 0.1267(3) 0.3037(3) 0.0383(9) Uani 1 1 d . . .
C11 C 0.2116(5) 0.1899(4) 0.2605(3) 0.0333(9) Uani 1 1 d . . .
C12 C 0.2170(8) 0.5857(4) 0.2643(5) 0.0516(14) Uani 1 1 d . . .
H12A H 0.3174 0.5838 0.2855 0.077 Uiso 1 1 calc R . .
H12B H 0.2129 0.6491 0.3040 0.077 Uiso 1 1 calc R . .
H12C H 0.1810 0.5891 0.1949 0.077 Uiso 1 1 calc R . .
C13 C 0.4315(7) 0.1212(5) 0.3019(5) 0.0543(15) Uani 1 1 d . . .
H13A H 0.4167 0.0849 0.2360 0.081 Uiso 1 1 calc R . .
H13B H 0.4730 0.0809 0.3497 0.081 Uiso 1 1 calc R . .
H13C H 0.4979 0.1940 0.3186 0.081 Uiso 1 1 calc R . .
N21 N 0.0685(4) 0.2354(3) 0.0557(3) 0.0353(8) Uani 1 1 d . . .
C22 C -0.0616(5) 0.2573(5) 0.0299(4) 0.0412(11) Uani 1 1 d . . .
H22 H -0.0752 0.3045 0.0771 0.049 Uiso 1 1 calc R . .
C23 C -0.1741(6) 0.2145(6) -0.0611(5) 0.0573(16) Uani 1 1 d . . .
H23 H -0.2623 0.2320 -0.0761 0.069 Uiso 1 1 calc R . .
C24 C -0.1542(7) 0.1449(7) -0.1301(5) 0.078(3) Uani 1 1 d . . .
H24 H -0.2295 0.1135 -0.1930 0.094 Uiso 1 1 calc R . .
C25 C -0.0233(7) 0.1222(6) -0.1058(5) 0.072(2) Uani 1 1 d . . .
H25 H -0.0099 0.0740 -0.1523 0.086 Uiso 1 1 calc R . .
C26 C 0.0892(6) 0.1690(5) -0.0142(4) 0.0438(12) Uani 1 1 d . . .
C27 C 0.2399(6) 0.1640(4) 0.0171(4) 0.0383(10) Uani 1 1 d . . .
C28 C 0.2914(6) 0.1041(5) -0.0407(4) 0.0479(13) Uani 1 1 d . . .
F28 F 0.1977(5) 0.0363(4) -0.1291(3) 0.0780(13) Uani 1 1 d . . .
C29 C 0.4357(7) 0.1097(5) -0.0142(5) 0.0478(13) Uani 1 1 d . . .
H29 H 0.4677 0.0687 -0.0544 0.057 Uiso 1 1 calc R . .
C30 C 0.5316(6) 0.1793(4) 0.0750(4) 0.0422(11) Uani 1 1 d . . .
F30 F 0.6752(4) 0.1871(3) 0.1027(3) 0.0619(9) Uani 1 1 d . . .
C31 C 0.4897(5) 0.2410(4) 0.1353(4) 0.0361(10) Uani 1 1 d . . .
H31 H 0.5599 0.2887 0.1945 0.043 Uiso 1 1 calc R . .
C32 C 0.3406(5) 0.2324(4) 0.1077(3) 0.0309(9) Uani 1 1 d . . .
N41 N 0.4421(4) 0.4060(3) 0.2956(3) 0.0318(8) Uani 1 1 d . . .
C42 C 0.4923(6) 0.3901(4) 0.3889(4) 0.0408(11) Uani 1 1 d . . .
H42 H 0.4316 0.3367 0.4065 0.049 Uiso 1 1 calc R . .
C43 C 0.6284(7) 0.4489(5) 0.4595(4) 0.0540(15) Uani 1 1 d . . .
H43 H 0.6598 0.4359 0.5238 0.065 Uiso 1 1 calc R . .
C44 C 0.7172(7) 0.5266(5) 0.4340(5) 0.0570(16) Uani 1 1 d . . .
H44 H 0.8113 0.5665 0.4804 0.068 Uiso 1 1 calc R . .
C45 C 0.6682(6) 0.5460(5) 0.3403(4) 0.0486(13) Uani 1 1 d . . .
H45 H 0.7290 0.5993 0.3226 0.058 Uiso 1 1 calc R . .
C46 C 0.5274(5) 0.4865(4) 0.2710(4) 0.0352(10) Uani 1 1 d . . .
C47 C 0.4551(6) 0.5038(4) 0.1718(4) 0.0357(10) Uani 1 1 d . . .
C48 C 0.5171(7) 0.5827(4) 0.1302(4) 0.0453(12) Uani 1 1 d . . .
F48 F 0.6582(4) 0.6452(3) 0.1781(3) 0.0663(10) Uani 1 1 d . . .
C49 C 0.4406(8) 0.6008(5) 0.0397(5) 0.0538(15) Uani 1 1 d . . .
H49 H 0.4835 0.6547 0.0127 0.065 Uiso 1 1 calc R . .
C50 C 0.2990(8) 0.5365(5) -0.0089(4) 0.0528(15) Uani 1 1 d . . .
F50 F 0.2194(5) 0.5526(4) -0.1001(3) 0.0773(12) Uani 1 1 d . . .
C51 C 0.2316(6) 0.4554(4) 0.0259(4) 0.0417(11) Uani 1 1 d . . .
H51 H 0.1341 0.4131 -0.0118 0.050 Uiso 1 1 calc R . .
C52 C 0.3090(6) 0.4361(4) 0.1181(3) 0.0334(9) Uani 1 1 d . . .
P1 P 0.8633(2) 0.19135(13) 0.50991(12) 0.0528(4) Uani 1 1 d . . .
F1 F 0.8125(10) 0.2940(6) 0.4971(5) 0.162(4) Uani 1 1 d . . .
F2 F 1.0084(6) 0.2463(5) 0.4926(5) 0.122(2) Uani 1 1 d . . .
F3 F 0.9476(9) 0.2388(6) 0.6243(4) 0.138(3) Uani 1 1 d . . .
F4 F 0.9197(5) 0.0893(3) 0.5229(4) 0.0815(13) Uani 1 1 d . . .
F5 F 0.7207(7) 0.1295(7) 0.5203(5) 0.142(3) Uani 1 1 d . . .
F6 F 0.7848(5) 0.1486(5) 0.3938(3) 0.0896(15) Uani 1 1 d . . .
N61 N 0.5214(17) 0.1664(16) 0.7391(13) 0.244(10) Uani 1 1 d . . .
C62 C 0.4062(12) 0.1516(10) 0.7010(9) 0.127(5) Uani 1 1 d . . .
C63 C 0.2617(12) 0.1392(9) 0.6465(10) 0.140(6) Uani 1 1 d . . .
H63A H 0.2174 0.1644 0.6900 0.210 Uiso 1 1 calc R . .
H63B H 0.2108 0.0632 0.6152 0.210 Uiso 1 1 calc R . .
H63C H 0.2546 0.1813 0.5960 0.210 Uiso 1 1 calc R . .

loop_
_atom_site_aniso_label
_atom_site_aniso_U_11
_atom_site_aniso_U_22
_atom_site_aniso_U_33
_atom_site_aniso_U_23
_atom_site_aniso_U_13
_atom_site_aniso_U_12
Ir1 0.02292(10) 0.02808(10) 0.02972(10) 0.00744(6) 0.00671(6) 0.00782(6)
C1 0.027(2) 0.039(2) 0.031(2) 0.0100(18) 0.0088(17) 0.0163(19)
N2 0.039(2) 0.034(2) 0.0323(19) 0.0063(15) 0.0102(16) 0.0144(17)
C3 0.048(3) 0.049(3) 0.041(3) 0.007(2) 0.017(2) 0.025(3)
C4 0.037(3) 0.055(3) 0.040(3) 0.010(2) 0.016(2) 0.022(2)
N5 0.031(2) 0.039(2) 0.036(2) 0.0068(16) 0.0114(16) 0.0125(17)
C6 0.030(2) 0.038(3) 0.049(3) 0.009(2) 0.015(2) 0.008(2)
N7 0.031(2) 0.033(2) 0.043(2) 0.0122(16) 0.0146(17) 0.0082(16)
C8 0.046(3) 0.042(3) 0.054(3) 0.023(2) 0.022(2) 0.013(2)
C9 0.056(4) 0.044(3) 0.048(3) 0.025(2) 0.015(3) 0.017(3)
N10 0.033(2) 0.035(2) 0.047(2) 0.0144(18) 0.0122(18) 0.0129(17)
C11 0.029(2) 0.034(2) 0.034(2) 0.0101(18) 0.0083(18) 0.0099(19)
C12 0.068(4) 0.034(3) 0.058(3) 0.012(2) 0.029(3) 0.018(3)
C13 0.042(3) 0.057(4) 0.076(4) 0.034(3) 0.024(3) 0.026(3)
N21 0.0268(19) 0.039(2) 0.036(2) 0.0028(16) 0.0082(16) 0.0113(17)
C22 0.026(2) 0.052(3) 0.040(3) 0.004(2) 0.0060(19) 0.017(2)
C23 0.026(3) 0.080(4) 0.052(3) -0.001(3) 0.002(2) 0.020(3)
C24 0.040(3) 0.102(6) 0.054(4) -0.031(4) -0.011(3) 0.022(4)
C25 0.045(3) 0.081(5) 0.060(4) -0.031(3) -0.002(3) 0.025(3)
C26 0.030(2) 0.044(3) 0.048(3) -0.003(2) 0.007(2) 0.011(2)
C27 0.032(2) 0.034(2) 0.046(3) 0.005(2) 0.011(2) 0.014(2)
C28 0.044(3) 0.038(3) 0.057(3) -0.002(2) 0.014(2) 0.018(2)
F28 0.059(2) 0.075(3) 0.075(3) -0.033(2) 0.007(2) 0.028(2)
C29 0.051(3) 0.041(3) 0.062(3) 0.010(2) 0.026(3) 0.027(3)
C30 0.036(3) 0.043(3) 0.060(3) 0.022(2) 0.023(2) 0.021(2)
F30 0.0363(18) 0.081(3) 0.078(2) 0.019(2) 0.0244(17) 0.0309(18)
C31 0.027(2) 0.038(2) 0.045(3) 0.017(2) 0.0112(19) 0.0127(19)
C32 0.029(2) 0.031(2) 0.040(2) 0.0148(18) 0.0151(18) 0.0154(18)
N41 0.0265(19) 0.0302(19) 0.0308(18) 0.0045(15) 0.0052(15) 0.0043(15)
C42 0.038(3) 0.047(3) 0.031(2) 0.010(2) 0.005(2) 0.012(2)
C43 0.052(4) 0.055(3) 0.039(3) 0.007(2) 0.000(2) 0.014(3)
C44 0.039(3) 0.049(3) 0.054(3) 0.001(3) -0.006(2) 0.003(3)
C45 0.033(3) 0.038(3) 0.060(3) 0.007(2) 0.009(2) 0.000(2)
C46 0.028(2) 0.029(2) 0.042(2) 0.0040(18) 0.0093(19) 0.0053(18)
C47 0.038(3) 0.030(2) 0.039(2) 0.0082(18) 0.015(2) 0.0088(19)
C48 0.052(3) 0.030(2) 0.057(3) 0.011(2) 0.028(3) 0.006(2)
F48 0.064(2) 0.047(2) 0.078(3) 0.0145(18) 0.033(2) -0.0093(18)
C49 0.078(5) 0.042(3) 0.056(3) 0.024(3) 0.036(3) 0.020(3)
C50 0.083(5) 0.047(3) 0.042(3) 0.023(2) 0.028(3) 0.032(3)
F50 0.105(3) 0.084(3) 0.054(2) 0.041(2) 0.026(2) 0.044(3)
C51 0.049(3) 0.043(3) 0.034(2) 0.014(2) 0.010(2) 0.022(2)
C52 0.037(3) 0.035(2) 0.032(2) 0.0106(18) 0.0147(19) 0.016(2)
P1 0.0657(10) 0.0443(8) 0.0521(8) 0.0126(6) 0.0213(7) 0.0243(7)
F1 0.246(9) 0.115(5) 0.123(5) 0.016(4) 0.018(5) 0.139(6)
F2 0.076(4) 0.113(4) 0.134(5) 0.064(4) 0.009(3) -0.020(3)
F3 0.199(7) 0.154(6) 0.057(3) 0.001(3) 0.012(4) 0.113(6)
F4 0.080(3) 0.049(2) 0.115(4) 0.017(2) 0.031(3) 0.028(2)
F5 0.090(4) 0.256(9) 0.165(6) 0.147(6) 0.087(4) 0.094(5)
F6 0.069(3) 0.121(4) 0.059(2) 0.012(2) 0.019(2) 0.006(3)
N61 0.133(11) 0.255(19) 0.226(16) -0.064(14) -0.063(11) 0.106(12)
C62 0.071(6) 0.117(9) 0.129(9) -0.039(7) -0.026(6) 0.048(6)
C63 0.094(8) 0.075(6) 0.164(11) -0.035(7) -0.032(7) 0.025(6)

loop_
_atom_type_symbol
_atom_type_description
_atom_type_scat_dispersion_real
_atom_type_scat_dispersion_imag
_atom_type_scat_source
C C 0.0033 0.0016 'International Tables Vol C Tables 4.2.6.8 and 6.1.1.4'
H H 0.0000 0.0000 'International Tables Vol C Tables 4.2.6.8 and 6.1.1.4'
N N 0.0061 0.0033 'International Tables Vol C Tables 4.2.6.8 and 6.1.1.4'
F F 0.0171 0.0103 'International Tables Vol C Tables 4.2.6.8 and 6.1.1.4'
P P 0.1023 0.0942 'International Tables Vol C Tables 4.2.6.8 and 6.1.1.4'
Ir Ir -1.4442 7.9887 'International Tables Vol C Tables 4.2.6.8 and 6.1.1.4'

loop_
_geom_angle_atom_site_label_1
_geom_angle_atom_site_label_2
_geom_angle_atom_site_label_3
_geom_angle
_geom_angle_site_symmetry_1
_geom_angle_site_symmetry_3
_geom_angle_publ_flag
C52 Ir1 N41 79.65(17) . . ?
C52 Ir1 N21 90.75(18) . . ?
N41 Ir1 N21 169.39(16) . . ?
C52 Ir1 C32 83.73(18) . . ?
N41 Ir1 C32 95.17(17) . . ?
N21 Ir1 C32 79.19(17) . . ?
C52 Ir1 C1 98.68(18) . . ?
N41 Ir1 C1 91.51(17) . . ?
N21 Ir1 C1 94.40(17) . . ?
C32 Ir1 C1 173.22(17) . . ?
C52 Ir1 C11 172.74(18) . . ?
N41 Ir1 C11 94.61(17) . . ?
N21 Ir1 C11 94.60(17) . . ?
C32 Ir1 C11 92.45(18) . . ?
C1 Ir1 C11 85.82(18) . . ?
N2 C1 N5 103.7(4) . . ?
N2 C1 Ir1 134.0(4) . . ?
N5 C1 Ir1 122.2(3) . . ?
C1 N2 C3 111.1(4) . . ?
C1 N2 C12 126.6(4) . . ?
C3 N2 C12 122.3(4) . . ?
C4 C3 N2 107.4(5) . . ?
C4 C3 H3 126.3 . . ?
N2 C3 H3 126.3 . . ?
C3 C4 N5 106.2(5) . . ?
C3 C4 H4 126.9 . . ?
N5 C4 H4 126.9 . . ?
C1 N5 C4 111.6(4) . . ?
C1 N5 C6 124.6(4) . . ?
C4 N5 C6 123.5(4) . . ?
N5 C6 N7 110.7(4) . . ?
N5 C6 H6A 109.5 . . ?
N7 C6 H6A 109.5 . . ?
N5 C6 H6B 109.5 . . ?
N7 C6 H6B 109.5 . . ?
H6A C6 H6B 108.1 . . ?
C11 N7 C8 112.5(4) . . ?
C11 N7 C6 123.1(4) . . ?
C8 N7 C6 124.2(4) . . ?
C9 C8 N7 105.9(5) . . ?
C9 C8 H8 127.0 . . ?
N7 C8 H8 127.0 . . ?
C8 C9 N10 107.2(5) . . ?
C8 C9 H9 126.4 . . ?
N10 C9 H9 126.4 . . ?
C11 N10 C9 111.8(4) . . ?
C11 N10 C13 127.5(4) . . ?
C9 N10 C13 120.7(4) . . ?
N10 C11 N7 102.5(4) . . ?
N10 C11 Ir1 134.1(4) . . ?
N7 C11 Ir1 123.0(3) . . ?
N2 C12 H12A 109.5 . . ?
N2 C12 H12B 109.5 . . ?
H12A C12 H12B 109.5 . . ?
N2 C12 H12C 109.5 . . ?
H12A C12 H12C 109.5 . . ?
H12B C12 H12C 109.5 . . ?
N10 C13 H13A 109.5 . . ?
N10 C13 H13B 109.5 . . ?
H13A C13 H13B 109.5 . . ?
N10 C13 H13C 109.5 . . ?
H13A C13 H13C 109.5 . . ?
H13B C13 H13C 109.5 . . ?
C22 N21 C26 117.9(4) . . ?
C22 N21 Ir1 123.9(3) . . ?
C26 N21 Ir1 117.4(3) . . ?
N21 C22 C23 123.7(5) . . ?
N21 C22 H22 118.2 . . ?
C23 C22 H22 118.2 . . ?
C22 C23 C24 118.1(5) . . ?
C22 C23 H23 121.0 . . ?
C24 C23 H23 121.0 . . ?
C25 C24 C23 119.3(6) . . ?
C25 C24 H24 120.4 . . ?
C23 C24 H24 120.4 . . ?
C24 C25 C26 121.1(6) . . ?
C24 C25 H25 119.5 . . ?
C26 C25 H25 119.5 . . ?
N21 C26 C25 119.9(5) . . ?
N21 C26 C27 112.9(4) . . ?
C25 C26 C27 127.0(5) . . ?
C28 C27 C32 118.5(5) . . ?
C28 C27 C26 124.8(5) . . ?
C32 C27 C26 116.5(4) . . ?
F28 C28 C29 115.8(5) . . ?
F28 C28 C27 120.7(5) . . ?
C29 C28 C27 123.6(5) . . ?
C28 C29 C30 116.1(5) . . ?
C28 C29 H29 122.0 . . ?
C30 C29 H29 122.0 . . ?
F30 C30 C31 118.9(5) . . ?
F30 C30 C29 117.4(5) . . ?
C31 C30 C29 123.8(5) . . ?
C30 C31 C32 119.2(5) . . ?
C30 C31 H31 120.4 . . ?
C32 C31 H31 120.4 . . ?
C27 C32 C31 118.8(4) . . ?
C27 C32 Ir1 113.8(3) . . ?
C31 C32 Ir1 127.4(4) . . ?
C42 N41 C46 118.7(4) . . ?
C42 N41 Ir1 124.9(3) . . ?
C46 N41 Ir1 116.4(3) . . ?
N41 C42 C43 122.9(5) . . ?
N41 C42 H42 118.6 . . ?
C43 C42 H42 118.6 . . ?
C44 C43 C42 118.7(5) . . ?
C44 C43 H43 120.7 . . ?
C42 C43 H43 120.7 . . ?
C43 C44 C45 119.8(5) . . ?
C43 C44 H44 120.1 . . ?
C45 C44 H44 120.1 . . ?
C44 C45 C46 120.0(5) . . ?
C44 C45 H45 120.0 . . ?
C46 C45 H45 120.0 . . ?
N41 C46 C45 119.8(5) . . ?
N41 C46 C47 113.7(4) . . ?
C45 C46 C47 126.5(5) . . ?
C48 C47 C52 119.5(5) . . ?
C48 C47 C46 125.0(5) . . ?
C52 C47 C46 115.5(4) . . ?
F48 C48 C49 116.7(5) . . ?
F48 C48 C47 120.7(5) . . ?
C49 C48 C47 122.6(6) . . ?
C50 C49 C48 116.5(5) . . ?
C50 C49 H49 121.8 . . ?
C48 C49 H49 121.8 . . ?
C49 C50 C51 124.3(5) . . ?
C49 C50 F50 117.9(5) . . ?
C51 C50 F50 117.8(6) . . ?
C50 C51 C52 119.6(5) . . ?
C50 C51 H51 120.2 . . ?
C52 C51 H51 120.2 . . ?
C51 C52 C47 117.4(5) . . ?
C51 C52 Ir1 129.0(4) . . ?
C47 C52 Ir1 113.4(3) . . ?
F1 P1 F5 92.3(5) . . ?
F1 P1 F3 90.9(3) . . ?
F5 P1 F3 93.7(4) . . ?
F1 P1 F4 178.2(5) . . ?
F5 P1 F4 89.5(3) . . ?
F3 P1 F4 88.9(3) . . ?
F1 P1 F6 88.0(3) . . ?
F5 P1 F6 89.3(4) . . ?
F3 P1 F6 176.9(4) . . ?
F4 P1 F6 92.2(3) . . ?
F1 P1 F2 90.8(5) . . ?
F5 P1 F2 175.2(5) . . ?
F3 P1 F2 89.8(4) . . ?
F4 P1 F2 87.3(3) . . ?
F6 P1 F2 87.3(3) . . ?
N61 C62 C63 175(2) . . ?
C62 C63 H63A 109.5 . . ?
C62 C63 H63B 109.5 . . ?
H63A C63 H63B 109.5 . . ?
C62 C63 H63C 109.5 . . ?
H63A C63 H63C 109.5 . . ?
H63B C63 H63C 109.5 . . ?

loop_
_geom_bond_atom_site_label_1
_geom_bond_atom_site_label_2
_geom_bond_distance
_geom_bond_site_symmetry_2
_geom_bond_publ_flag
Ir1 C52 2.043(5) . ?
Ir1 N41 2.052(4) . ?
Ir1 N21 2.053(4) . ?
Ir1 C32 2.063(4) . ?
Ir1 C1 2.112(5) . ?
Ir1 C11 2.114(5) . ?
C1 N2 1.350(6) . ?
C1 N5 1.362(6) . ?
N2 C3 1.389(7) . ?
N2 C12 1.459(7) . ?
C3 C4 1.331(8) . ?
C3 H3 0.9400 . ?
C4 N5 1.388(6) . ?
C4 H4 0.9400 . ?
N5 C6 1.449(6) . ?
C6 N7 1.451(6) . ?
C6 H6A 0.9800 . ?
C6 H6B 0.9800 . ?
N7 C11 1.367(6) . ?
N7 C8 1.382(6) . ?
C8 C9 1.337(9) . ?
C8 H8 0.9400 . ?
C9 N10 1.384(7) . ?
C9 H9 0.9400 . ?
N10 C11 1.359(6) . ?
N10 C13 1.451(7) . ?
C12 H12A 0.9700 . ?
C12 H12B 0.9700 . ?
C12 H12C 0.9700 . ?
C13 H13A 0.9700 . ?
C13 H13B 0.9700 . ?
C13 H13C 0.9700 . ?
N21 C22 1.359(6) . ?
N21 C26 1.368(7) . ?
C22 C23 1.369(7) . ?
C22 H22 0.9400 . ?
C23 C24 1.378(9) . ?
C23 H23 0.9400 . ?
C24 C25 1.373(10) . ?
C24 H24 0.9400 . ?
C25 C26 1.381(8) . ?
C25 H25 0.9400 . ?
C26 C27 1.465(7) . ?
C27 C28 1.397(7) . ?
C27 C32 1.400(7) . ?
C28 F28 1.360(7) . ?
C28 C29 1.367(8) . ?
C29 C30 1.381(8) . ?
C29 H29 0.9400 . ?
C30 F30 1.352(6) . ?
C30 C31 1.368(8) . ?
C31 C32 1.404(6) . ?
C31 H31 0.9400 . ?
N41 C42 1.352(6) . ?
N41 C46 1.364(6) . ?
C42 C43 1.378(8) . ?
C42 H42 0.9400 . ?
C43 C44 1.369(9) . ?
C43 H43 0.9400 . ?
C44 C45 1.373(9) . ?
C44 H44 0.9400 . ?
C45 C46 1.404(7) . ?
C45 H45 0.9400 . ?
C46 C47 1.464(7) . ?
C47 C48 1.394(7) . ?
C47 C52 1.420(7) . ?
C48 F48 1.354(7) . ?
C48 C49 1.373(9) . ?
C49 C50 1.366(10) . ?
C49 H49 0.9400 . ?
C50 C51 1.370(8) . ?
C50 F50 1.379(7) . ?
C51 C52 1.404(7) . ?
C51 H51 0.9400 . ?
P1 F1 1.554(5) . ?
P1 F5 1.554(6) . ?
P1 F3 1.566(5) . ?
P1 F4 1.576(4) . ?
P1 F6 1.577(5) . ?
P1 F2 1.603(6) . ?
N61 C62 1.069(15) . ?
C62 C63 1.372(14) . ?
C63 H63A 0.9700 . ?
C63 H63B 0.9700 . ?
C63 H63C 0.9700 . ?

loop_
_geom_torsion_atom_site_label_1
_geom_torsion_atom_site_label_2
_geom_torsion_atom_site_label_3
_geom_torsion_atom_site_label_4
_geom_torsion
_geom_torsion_site_symmetry_1
_geom_torsion_site_symmetry_2
_geom_torsion_site_symmetry_3
_geom_torsion_site_symmetry_4
_geom_torsion_publ_flag
C52 Ir1 C1 N2 -21.2(5) . . . . ?
N41 Ir1 C1 N2 58.6(5) . . . . ?
N21 Ir1 C1 N2 -112.6(5) . . . . ?
C32 Ir1 C1 N2 -131.5(13) . . . . ?
C11 Ir1 C1 N2 153.1(5) . . . . ?
C52 Ir1 C1 N5 157.2(4) . . . . ?
N41 Ir1 C1 N5 -123.1(4) . . . . ?
N21 Ir1 C1 N5 65.7(4) . . . . ?
C32 Ir1 C1 N5 46.8(15) . . . . ?
C11 Ir1 C1 N5 -28.6(4) . . . . ?
N5 C1 N2 C3 0.1(5) . . . . ?
Ir1 C1 N2 C3 178.7(4) . . . . ?
N5 C1 N2 C12 -178.9(5) . . . . ?
Ir1 C1 N2 C12 -0.3(8) . . . . ?
C1 N2 C3 C4 -0.1(6) . . . . ?
C12 N2 C3 C4 179.0(5) . . . . ?
N2 C3 C4 N5 0.0(6) . . . . ?
N2 C1 N5 C4 -0.1(5) . . . . ?
Ir1 C1 N5 C4 -178.9(3) . . . . ?
N2 C1 N5 C6 173.4(4) . . . . ?
Ir1 C1 N5 C6 -5.4(6) . . . . ?
C3 C4 N5 C1 0.0(6) . . . . ?
C3 C4 N5 C6 -173.5(5) . . . . ?
C1 N5 C6 N7 52.7(6) . . . . ?
C4 N5 C6 N7 -134.6(5) . . . . ?
N5 C6 N7 C11 -55.1(6) . . . . ?
N5 C6 N7 C8 130.0(5) . . . . ?
C11 N7 C8 C9 0.4(6) . . . . ?
C6 N7 C8 C9 175.9(5) . . . . ?
N7 C8 C9 N10 0.1(6) . . . . ?
C8 C9 N10 C11 -0.6(7) . . . . ?
C8 C9 N10 C13 179.0(5) . . . . ?
C9 N10 C11 N7 0.8(6) . . . . ?
C13 N10 C11 N7 -178.7(5) . . . . ?
C9 N10 C11 Ir1 173.4(4) . . . . ?
C13 N10 C11 Ir1 -6.1(8) . . . . ?
C8 N7 C11 N10 -0.8(6) . . . . ?
C6 N7 C11 N10 -176.3(4) . . . . ?
C8 N7 C11 Ir1 -174.4(4) . . . . ?
C6 N7 C11 Ir1 10.1(6) . . . . ?
C52 Ir1 C11 N10 -16.4(16) . . . . ?
N41 Ir1 C11 N10 -53.8(5) . . . . ?
N21 Ir1 C11 N10 120.9(5) . . . . ?
C32 Ir1 C11 N10 41.6(5) . . . . ?
C1 Ir1 C11 N10 -145.0(5) . . . . ?
C52 Ir1 C11 N7 155.0(12) . . . . ?
N41 Ir1 C11 N7 117.6(4) . . . . ?
N21 Ir1 C11 N7 -67.7(4) . . . . ?
C32 Ir1 C11 N7 -147.1(4) . . . . ?
C1 Ir1 C11 N7 26.4(4) . . . . ?
C52 Ir1 N21 C22 -84.9(4) . . . . ?
N41 Ir1 N21 C22 -109.8(8) . . . . ?
C32 Ir1 N21 C22 -168.3(4) . . . . ?
C1 Ir1 N21 C22 13.9(4) . . . . ?
C11 Ir1 N21 C22 100.1(4) . . . . ?
C52 Ir1 N21 C26 84.8(4) . . . . ?
N41 Ir1 N21 C26 59.9(10) . . . . ?
C32 Ir1 N21 C26 1.4(4) . . . . ?
C1 Ir1 N21 C26 -176.4(4) . . . . ?
C11 Ir1 N21 C26 -90.2(4) . . . . ?
C26 N21 C22 C23 1.7(9) . . . . ?
Ir1 N21 C22 C23 171.4(5) . . . . ?
N21 C22 C23 C24 0.3(11) . . . . ?
C22 C23 C24 C25 -0.7(13) . . . . ?
C23 C24 C25 C26 -1.0(14) . . . . ?
C22 N21 C26 C25 -3.3(9) . . . . ?
Ir1 N21 C26 C25 -173.7(6) . . . . ?
C22 N21 C26 C27 171.7(5) . . . . ?
Ir1 N21 C26 C27 1.3(6) . . . . ?
C24 C25 C26 N21 3.0(12) . . . . ?
C24 C25 C26 C27 -171.2(8) . . . . ?
N21 C26 C27 C28 -178.7(5) . . . . ?
C25 C26 C27 C28 -4.2(10) . . . . ?
N21 C26 C27 C32 -4.8(7) . . . . ?
C25 C26 C27 C32 169.8(7) . . . . ?
C32 C27 C28 F28 179.8(5) . . . . ?
C26 C27 C28 F28 -6.4(9) . . . . ?
C32 C27 C28 C29 -1.1(9) . . . . ?
C26 C27 C28 C29 172.8(6) . . . . ?
F28 C28 C29 C30 179.3(5) . . . . ?
C27 C28 C29 C30 0.1(9) . . . . ?
C28 C29 C30 F30 -179.6(5) . . . . ?
C28 C29 C30 C31 -0.4(8) . . . . ?
F30 C30 C31 C32 -179.2(4) . . . . ?
C29 C30 C31 C32 1.7(8) . . . . ?
C28 C27 C32 C31 2.3(7) . . . . ?
C26 C27 C32 C31 -172.1(5) . . . . ?
C28 C27 C32 Ir1 -179.7(4) . . . . ?
C26 C27 C32 Ir1 5.9(6) . . . . ?
C30 C31 C32 C27 -2.6(7) . . . . ?
C30 C31 C32 Ir1 179.7(4) . . . . ?
C52 Ir1 C32 C27 -95.9(4) . . . . ?
N41 Ir1 C32 C27 -174.9(3) . . . . ?
N21 Ir1 C32 C27 -3.9(3) . . . . ?
C1 Ir1 C32 C27 15.3(15) . . . . ?
C11 Ir1 C32 C27 90.3(4) . . . . ?
C52 Ir1 C32 C31 81.9(4) . . . . ?
N41 Ir1 C32 C31 2.9(4) . . . . ?
N21 Ir1 C32 C31 173.9(4) . . . . ?
C1 Ir1 C32 C31 -166.9(12) . . . . ?
C11 Ir1 C32 C31 -91.9(4) . . . . ?
C52 Ir1 N41 C42 171.5(4) . . . . ?
N21 Ir1 N41 C42 -163.1(7) . . . . ?
C32 Ir1 N41 C42 -105.8(4) . . . . ?
C1 Ir1 N41 C42 73.0(4) . . . . ?
C11 Ir1 N41 C42 -13.0(4) . . . . ?
C52 Ir1 N41 C46 -10.4(3) . . . . ?
N21 Ir1 N41 C46 15.0(10) . . . . ?
C32 Ir1 N41 C46 72.3(4) . . . . ?
C1 Ir1 N41 C46 -108.9(4) . . . . ?
C11 Ir1 N41 C46 165.1(4) . . . . ?
C46 N41 C42 C43 -2.6(8) . . . . ?
Ir1 N41 C42 C43 175.4(5) . . . . ?
N41 C42 C43 C44 -0.2(10) . . . . ?
C42 C43 C44 C45 1.4(10) . . . . ?
C43 C44 C45 C46 0.1(10) . . . . ?
C42 N41 C46 C45 4.1(7) . . . . ?
Ir1 N41 C46 C45 -174.1(4) . . . . ?
C42 N41 C46 C47 -173.6(4) . . . . ?
Ir1 N41 C46 C47 8.2(5) . . . . ?
C44 C45 C46 N41 -2.9(8) . . . . ?
C44 C45 C46 C47 174.5(6) . . . . ?
N41 C46 C47 C48 178.3(5) . . . . ?
C45 C46 C47 C48 0.7(9) . . . . ?
N41 C46 C47 C52 0.9(6) . . . . ?
C45 C46 C47 C52 -176.7(5) . . . . ?
C52 C47 C48 F48 -177.2(5) . . . . ?
C46 C47 C48 F48 5.5(8) . . . . ?
C52 C47 C48 C49 2.3(8) . . . . ?
C46 C47 C48 C49 -175.0(5) . . . . ?
F48 C48 C49 C50 179.0(5) . . . . ?
C47 C48 C49 C50 -0.5(9) . . . . ?
C48 C49 C50 C51 -1.2(9) . . . . ?
C48 C49 C50 F50 -179.9(5) . . . . ?
C49 C50 C51 C52 1.1(9) . . . . ?
F50 C50 C51 C52 179.7(5) . . . . ?
C50 C51 C52 C47 0.8(7) . . . . ?
C50 C51 C52 Ir1 -173.9(4) . . . . ?
C48 C47 C52 C51 -2.3(7) . . . . ?
C46 C47 C52 C51 175.2(4) . . . . ?
C48 C47 C52 Ir1 173.1(4) . . . . ?
C46 C47 C52 Ir1 -9.3(5) . . . . ?
N41 Ir1 C52 C51 -174.8(5) . . . . ?
N21 Ir1 C52 C51 9.7(5) . . . . ?
C32 Ir1 C52 C51 88.7(5) . . . . ?
C1 Ir1 C52 C51 -84.9(5) . . . . ?
C11 Ir1 C52 C51 147.2(12) . . . . ?
N41 Ir1 C52 C47 10.4(3) . . . . ?
N21 Ir1 C52 C47 -165.1(4) . . . . ?
C32 Ir1 C52 C47 -86.1(4) . . . . ?
C1 Ir1 C52 C47 100.3(4) . . . . ?
C11 Ir1 C52 C47 -27.6(15) . . . . ?
